data_4512219
loop_
_publ_author_name
'Agarwal, Rashmi A.'
'Mukherjee, Soumya'
'Sa\~nudo, E. Carolina'
'Ghosh, Sujit K.'
'Bharadwaj, Parimal K.'

_publ_section_title
;
 Gas Adsorption, Magnetism, and Single-Crystal to Single-Crystal
 Transformation Studies of a Three-Dimensional Mn(II) Porous Coordination
 Polymer
;
_journal_issue 11
_journal_name_full 'Crystal Growth &amp; Design'
_journal_page_first 5585
_journal_paper_doi 10.1021/cg500833s
_journal_volume 14
_journal_year 2014
_chemical_formula_moiety 'C72 H53 Mn2 N16 O16'
_chemical_formula_sum 'C72 H53 Mn2 N16 O16'
_chemical_formula_weight 1508.18
_chemical_name_systematic
;
 ?
;
_space_group_IT_number 15
_symmetry_cell_setting monoclinic
_symmetry_space_group_name_Hall '-C 2yc'
_symmetry_space_group_name_H-M 'C 1 2/c 1'
_atom_sites_solution_hydrogens geom
_atom_sites_solution_primary direct
_atom_sites_solution_secondary difmap
_audit_creation_method SHELXL-97
_cell_angle_alpha 90.000(5)
_cell_angle_beta 92.381(5)
_cell_angle_gamma 90.000(5)
_cell_formula_units_Z 4
_cell_length_a 17.966(5)
_cell_length_b 27.989(5)
_cell_length_c 14.141(5)
_cell_measurement_reflns_used 999
_cell_measurement_temperature 100(2)
_cell_measurement_theta_max 25.50
_cell_measurement_theta_min 1.35
_cell_volume 7105(3)
_computing_cell_refinement 'SAINT 6.45 ( Bruker, 2003)'
_computing_data_collection 'SMART 5.628 (Bruker, 2003)'
_computing_data_reduction 'SAINT 6.45 ( Bruker, 2003)'
_computing_molecular_graphics 'DIAMOND 2.1e'
_computing_structure_refinement 'SHELXL-97 (Sheldrick, 1997)'
_computing_structure_solution SIR-97
_diffrn_ambient_temperature 100(2)
_diffrn_measured_fraction_theta_full 0.998
_diffrn_measured_fraction_theta_max 0.998
_diffrn_measurement_device_type 'BRUKER SMART APEX'
_diffrn_measurement_method /w-scans
_diffrn_radiation_monochromator graphite
_diffrn_radiation_source 'fine-focus sealed tube'
_diffrn_radiation_type MoK\a
_diffrn_radiation_wavelength 0.71073
_diffrn_reflns_av_R_equivalents 0.0764
_diffrn_reflns_av_sigmaI/netI 0.0900
_diffrn_reflns_limit_h_max 21
_diffrn_reflns_limit_h_min -21
_diffrn_reflns_limit_k_max 31
_diffrn_reflns_limit_k_min -33
_diffrn_reflns_limit_l_max 17
_diffrn_reflns_limit_l_min -16
_diffrn_reflns_number 19102
_diffrn_reflns_theta_full 25.50
_diffrn_reflns_theta_max 25.50
_diffrn_reflns_theta_min 1.35
_exptl_absorpt_coefficient_mu 0.435
_exptl_absorpt_correction_T_max 0.9257
_exptl_absorpt_correction_T_min 0.9103
_exptl_absorpt_correction_type empirical
_exptl_absorpt_process_details SADABS
_exptl_crystal_colour colorless
_exptl_crystal_density_diffrn 1.410
_exptl_crystal_density_method 'not measured'
_exptl_crystal_description block
_exptl_crystal_F_000 3100
_exptl_crystal_size_max 0.22
_exptl_crystal_size_mid 0.20
_exptl_crystal_size_min 0.18
_refine_diff_density_max 1.400
_refine_diff_density_min -0.758
_refine_diff_density_rms 0.138
_refine_ls_extinction_method none
_refine_ls_goodness_of_fit_ref 1.036
_refine_ls_hydrogen_treatment constr
_refine_ls_matrix_type full
_refine_ls_number_parameters 463
_refine_ls_number_reflns 6590
_refine_ls_number_restraints 14
_refine_ls_restrained_S_all 1.988
_refine_ls_R_factor_all 0.1219
_refine_ls_R_factor_gt 0.0789
_refine_ls_shift/su_max 0.001
_refine_ls_shift/su_mean 0.000
_refine_ls_structure_factor_coef Fsqd
_refine_ls_weighting_details 'calc w=1/[\s^2^(Fo^2^)+(0.1190P)^2^+30.4184P] where P=(Fo^2^+2Fc^2^)/3'
_refine_ls_weighting_scheme calc
_refine_ls_wR_factor_gt 0.1986
_refine_ls_wR_factor_ref 0.2360
_reflns_number_gt 4408
_reflns_number_total 6590
_reflns_threshold_expression >2sigma(I)
_cod_data_source_file cg500833s_si_002.cif
_cod_data_source_block Compound1
_cod_depositor_comments
;
The following automatic conversions were performed:

'_symmetry_cell_setting' value 'Monoclinic' changed to 'monoclinic'
according to
/home/saulius/struct/COD-crude-data--automatic-downloads/rss-feeds/ACS/lib/dictionaries/cif_core.dic
dictionary named 'cif_core.dic' version 2.4.2 from 2011-04-26.

Automatic conversion script
Id: cif_fix_values 2827 2014-09-09 07:05:25Z andrius 

 Adding full bibliography for 4512219--4512223.cif.
;
_cod_original_sg_symbol_H-M C2/c
_cod_database_code 4512219

loop_
_symmetry_equiv_pos_as_xyz
'x, y, z'
'-x, y, -z+1/2'
'x+1/2, y+1/2, z'
'-x+1/2, y+1/2, -z+1/2'
'-x, -y, -z'
'x, -y, z-1/2'
'-x+1/2, -y+1/2, -z'
'x+1/2, -y+1/2, z-1/2'

loop_
_atom_site_label
_atom_site_type_symbol
_atom_site_fract_x
_atom_site_fract_y
_atom_site_fract_z
_atom_site_U_iso_or_equiv
_atom_site_adp_type
_atom_site_occupancy
_atom_site_symmetry_multiplicity
_atom_site_calc_flag
_atom_site_refinement_flags
Mn1 Mn 1.00414(8) 0.17825(5) 0.10681(9) 0.0166(5) Uani 1 1 d .
O1 O 1.0365(4) 0.1165(2) 0.1872(4) 0.0201(15) Uani 1 1 d .
O2 O 0.8995(4) 0.1904(2) 0.1686(4) 0.0218(15) Uani 1 1 d .
O3 O 0.9292(4) 0.2259(2) 0.3082(4) 0.0198(15) Uani 1 1 d .
O4 O 0.8740(6) 0.1267(4) -0.2751(13) 0.107(6) Uani 1 1 d .
O5 O 0.5969(11) -0.0082(7) -0.1085(15) 0.057(5) Uiso 0.50 1 d PD
O6 O 0.5839(19) -0.0094(12) 0.054(2) 0.118(10) Uiso 0.50 1 d PD
O7 O 0.492(2) 0.0060(18) -0.058(3) 0.181(18) Uiso 0.50 1 d PD
O8 O 0.9912(11) 0.2745(7) -0.2889(12) 0.056(5) Uiso 0.50 1 d PD
N1 N 0.9581(4) 0.2359(3) 0.0070(6) 0.0215(18) Uani 1 1 d .
N2 N 0.8695(5) 0.2620(3) -0.0978(6) 0.0238(19) Uani 1 1 d .
N3 N 0.8120(4) 0.2039(3) -0.4138(5) 0.0224(19) Uani 1 1 d .
N4 N 0.8921(4) 0.1758(3) -0.5181(5) 0.0216(18) Uani 1 1 d .
N5 N 1.0468(5) -0.0584(3) 0.0928(5) 0.0217(18) Uani 1 1 d .
N6 N 1.0482(4) -0.1193(3) -0.0111(5) 0.0193(17) Uani 1 1 d .
N7 N 0.7630(7) 0.0949(5) -0.2371(9) 0.060(3) Uani 1 1 d .
N8 N 0.563(2) -0.0065(15) -0.039(3) 0.122(13) Uiso 0.50 1 d PD
N9 N 1.0000 0.3537(6) -0.2500 0.061(5) Uiso 1 2 d SD
O1W O 0.5000 0.0311(13) -0.2500 0.198(14) Uiso 1 2 d S
O2W O 1.0000 0.166(8) -0.2500 1.3(2) Uiso 1 2 d S
O3W O 0.896(5) 0.478(3) -0.187(6) 0.65(5) Uiso 1 1 d .
C1 C 1.0000 0.0959(5) 0.2500 0.017(3) Uani 1 2 d S
C2 C 1.0000 0.0423(5) 0.2500 0.019(3) Uani 1 2 d S
C3 C 1.0243(5) 0.0174(3) 0.1713(6) 0.020(2) Uani 1 1 d .
H3 H 1.0402 0.0340 0.1189 0.024 Uiso 1 1 calc R
C4 C 1.0245(6) -0.0319(3) 0.1722(7) 0.022(2) Uani 1 1 d .
C5 C 1.0000 -0.0572(5) 0.2500 0.024(3) Uani 1 2 d S
H5 H 1.0000 -0.0904 0.2500 0.028 Uiso 1 2 calc SR
C6 C 1.0146(6) -0.0997(3) 0.0602(7) 0.023(2) Uani 1 1 d .
H6 H 0.9725 -0.1128 0.0861 0.027 Uiso 1 1 calc R
C7 C 1.1082(5) -0.0887(3) -0.0278(6) 0.020(2) Uani 1 1 d .
C8 C 1.1631(6) -0.0917(4) -0.0936(7) 0.029(2) Uani 1 1 d .
H8 H 1.1633 -0.1162 -0.1379 0.034 Uiso 1 1 calc R
C9 C 1.2176(7) -0.0566(4) -0.0910(8) 0.035(3) Uani 1 1 d .
H9 H 1.2546 -0.0576 -0.1349 0.042 Uiso 1 1 calc R
C10 C 1.2184(6) -0.0198(4) -0.0239(8) 0.035(3) Uani 1 1 d .
H10 H 1.2564 0.0027 -0.0234 0.042 Uiso 1 1 calc R
C11 C 1.1643(7) -0.0165(4) 0.0410(8) 0.034(3) Uani 1 1 d .
H11 H 1.1650 0.0078 0.0858 0.041 Uiso 1 1 calc R
C12 C 1.1085(6) -0.0504(3) 0.0374(7) 0.022(2) Uani 1 1 d .
C13 C 0.9111(5) 0.2246(4) -0.0635(7) 0.022(2) Uani 1 1 d .
H13 H 0.9068 0.1938 -0.0877 0.026 Uiso 1 1 calc R
C14 C 0.9472(6) 0.2849(4) 0.0206(7) 0.025(2) Uani 1 1 d .
C15 C 0.9816(7) 0.3160(4) 0.0856(8) 0.037(3) Uani 1 1 d .
H15 H 1.0163 0.3050 0.1311 0.045 Uiso 1 1 calc R
C16 C 0.9623(9) 0.3638(5) 0.0804(10) 0.057(4) Uani 1 1 d .
H16 H 0.9853 0.3855 0.1220 0.069 Uiso 1 1 calc R
C17 C 0.9082(9) 0.3800(5) 0.0127(11) 0.064(5) Uani 1 1 d .
H17 H 0.8963 0.4124 0.0108 0.077 Uiso 1 1 calc R
C18 C 0.8722(8) 0.3495(4) -0.0509(9) 0.048(3) Uani 1 1 d .
H18 H 0.8363 0.3603 -0.0950 0.057 Uiso 1 1 calc R
C19 C 0.8925(6) 0.3018(4) -0.0454(8) 0.029(2) Uani 1 1 d .
C20 C 0.8173(6) 0.2585(4) -0.1764(7) 0.025(2) Uani 1 1 d .
C21 C 0.7454(5) 0.2751(3) -0.1698(7) 0.022(2) Uani 1 1 d .
H21 H 0.7308 0.2902 -0.1150 0.026 Uiso 1 1 calc R
C22 C 0.6950(5) 0.2688(3) -0.2461(6) 0.019(2) Uani 1 1 d .
C23 C 0.8845(5) 0.2147(3) 0.2414(7) 0.021(2) Uani 1 1 d .
C24 C 0.7168(5) 0.2452(4) -0.3272(7) 0.021(2) Uani 1 1 d .
H24 H 0.6830 0.2407 -0.3781 0.026 Uiso 1 1 calc R
C25 C 0.7888(6) 0.2286(4) -0.3316(7) 0.024(2) Uani 1 1 d .
C26 C 0.8394(6) 0.2350(4) -0.2556(7) 0.026(2) Uani 1 1 d .
H26 H 0.8878 0.2234 -0.2585 0.031 Uiso 1 1 calc R
C27 C 0.8816(5) 0.2059(4) -0.4475(7) 0.022(2) Uani 1 1 d .
H27 H 0.9184 0.2264 -0.4234 0.026 Uiso 1 1 calc R
C28 C 0.8244(5) 0.1520(3) -0.5313(7) 0.020(2) Uani 1 1 d .
C29 C 0.8036(6) 0.1161(4) -0.5949(7) 0.028(2) Uani 1 1 d .
H29 H 0.8359 0.1055 -0.6402 0.033 Uiso 1 1 calc R
C30 C 0.7330(6) 0.0965(4) -0.5884(8) 0.034(3) Uani 1 1 d .
H30 H 0.7180 0.0722 -0.6297 0.040 Uiso 1 1 calc R
C31 C 0.6840(6) 0.1126(4) -0.5210(8) 0.033(3) Uani 1 1 d .
H31 H 0.6375 0.0982 -0.5175 0.040 Uiso 1 1 calc R
C32 C 0.7030(6) 0.1491(4) -0.4600(8) 0.031(3) Uani 1 1 d .
H32 H 0.6699 0.1601 -0.4161 0.037 Uiso 1 1 calc R
C33 C 0.7736(5) 0.1690(4) -0.4662(7) 0.022(2) Uani 1 1 d .
C34 C 0.8221(10) 0.0968(7) -0.2884(16) 0.085(6) Uani 1 1 d .
H34 H 0.8259 0.0748 -0.3374 0.102 Uiso 1 1 calc R
C35 C 0.7526(10) 0.1280(7) -0.1605(13) 0.080(5) Uani 1 1 d .
H35A H 0.7073 0.1204 -0.1301 0.121 Uiso 1 1 calc R
H35B H 0.7497 0.1599 -0.1851 0.121 Uiso 1 1 calc R
H35C H 0.7939 0.1256 -0.1155 0.121 Uiso 1 1 calc R
C36 C 0.7030(11) 0.0608(7) -0.2547(13) 0.087(6) Uani 1 1 d .
H36A H 0.6663 0.0647 -0.2077 0.131 Uiso 1 1 calc R
H36B H 0.7226 0.0289 -0.2515 0.131 Uiso 1 1 calc R
H36C H 0.6803 0.0663 -0.3164 0.131 Uiso 1 1 calc R
C37 C 0.9685(15) 0.3149(10) -0.3019(18) 0.054(7) Uiso 0.50 1 d PD
C38 C 0.966(2) 0.3994(12) -0.267(3) 0.105(14) Uiso 0.50 1 d PD
C39 C 1.0504(15) 0.3452(10) -0.1710(18) 0.059(8) Uiso 0.50 1 d PD

loop_
_atom_site_aniso_label
_atom_site_aniso_U_11
_atom_site_aniso_U_22
_atom_site_aniso_U_33
_atom_site_aniso_U_23
_atom_site_aniso_U_13
_atom_site_aniso_U_12
Mn1 0.0186(8) 0.0195(8) 0.0120(7) -0.0003(6) 0.0032(5) 0.0003(6)
O1 0.026(4) 0.021(4) 0.015(3) 0.003(3) 0.008(3) 0.001(3)
O2 0.022(4) 0.028(4) 0.016(3) -0.006(3) 0.005(3) 0.001(3)
O3 0.020(3) 0.024(4) 0.015(3) 0.001(3) 0.000(3) 0.003(3)
O4 0.043(6) 0.060(8) 0.219(17) 0.059(9) -0.002(8) 0.004(6)
N1 0.024(4) 0.024(5) 0.016(4) 0.000(3) 0.000(3) 0.003(3)
N2 0.025(5) 0.032(5) 0.014(4) -0.003(4) 0.000(3) 0.006(4)
N3 0.020(4) 0.034(5) 0.013(4) -0.004(3) 0.005(3) 0.005(4)
N4 0.023(4) 0.025(5) 0.017(4) -0.001(3) 0.002(3) 0.002(4)
N5 0.029(5) 0.022(4) 0.015(4) -0.005(3) 0.008(3) -0.004(4)
N6 0.021(4) 0.023(4) 0.015(4) -0.004(3) 0.006(3) -0.002(3)
N7 0.062(8) 0.072(9) 0.047(7) 0.018(7) 0.000(6) -0.018(7)
C1 0.026(7) 0.017(7) 0.009(6) 0.000 -0.001(5) 0.000
C2 0.025(7) 0.019(7) 0.014(6) 0.000 0.004(5) 0.000
C3 0.024(5) 0.025(5) 0.011(5) 0.000(4) 0.004(4) -0.001(4)
C4 0.027(5) 0.023(5) 0.016(5) -0.003(4) 0.004(4) -0.003(4)
C5 0.031(8) 0.018(7) 0.022(7) 0.000 0.002(6) 0.000
C6 0.027(5) 0.023(5) 0.019(5) 0.001(4) 0.005(4) -0.003(4)
C7 0.025(5) 0.020(5) 0.014(5) -0.002(4) -0.002(4) -0.002(4)
C8 0.030(6) 0.031(6) 0.026(6) -0.006(5) 0.010(5) -0.002(5)
C9 0.040(7) 0.036(7) 0.030(6) -0.003(5) 0.019(5) -0.003(5)
C10 0.038(6) 0.034(6) 0.036(6) -0.013(5) 0.016(5) -0.020(5)
C11 0.045(7) 0.026(6) 0.032(6) -0.008(5) 0.012(5) -0.009(5)
C12 0.029(5) 0.022(5) 0.016(5) -0.004(4) 0.007(4) -0.002(4)
C13 0.024(5) 0.023(5) 0.018(5) 0.002(4) -0.002(4) 0.006(4)
C14 0.027(5) 0.025(5) 0.022(5) -0.003(4) -0.001(4) 0.003(4)
C15 0.043(7) 0.034(7) 0.033(6) -0.003(5) -0.016(5) 0.007(5)
C16 0.078(11) 0.033(7) 0.057(9) -0.009(6) -0.039(8) 0.008(7)
C17 0.097(12) 0.030(7) 0.063(10) -0.010(7) -0.039(9) 0.018(7)
C18 0.057(8) 0.036(7) 0.047(8) -0.006(6) -0.026(6) 0.017(6)
C19 0.028(6) 0.032(6) 0.026(6) -0.003(5) -0.006(4) 0.002(5)
C20 0.025(5) 0.030(6) 0.021(5) -0.002(4) -0.001(4) 0.003(4)
C21 0.025(5) 0.024(5) 0.018(5) 0.001(4) 0.004(4) 0.005(4)
C22 0.018(5) 0.027(5) 0.013(5) 0.001(4) 0.001(4) 0.001(4)
C23 0.028(5) 0.017(5) 0.018(5) 0.002(4) 0.003(4) -0.002(4)
C24 0.020(5) 0.030(6) 0.014(5) 0.002(4) 0.001(4) 0.003(4)
C25 0.027(5) 0.028(6) 0.017(5) -0.003(4) 0.008(4) 0.004(4)
C26 0.021(5) 0.034(6) 0.022(5) 0.000(4) 0.005(4) 0.003(4)
C27 0.024(5) 0.027(6) 0.015(5) -0.001(4) -0.001(4) 0.000(4)
C28 0.024(5) 0.022(5) 0.016(5) 0.000(4) 0.003(4) 0.002(4)
C29 0.028(6) 0.030(6) 0.026(5) -0.006(5) 0.005(4) 0.000(5)
C30 0.031(6) 0.033(6) 0.037(6) -0.008(5) -0.001(5) -0.005(5)
C31 0.026(6) 0.039(7) 0.035(6) -0.005(5) 0.006(5) -0.007(5)
C32 0.024(6) 0.042(7) 0.027(6) -0.006(5) 0.005(5) 0.001(5)
C33 0.023(5) 0.028(6) 0.016(5) 0.000(4) 0.004(4) 0.004(4)
C34 0.063(11) 0.076(13) 0.118(17) 0.044(12) 0.016(11) 0.023(10)
C35 0.080(13) 0.081(13) 0.079(13) 0.019(10) -0.017(10) -0.018(10)
C36 0.086(13) 0.102(15) 0.073(12) -0.001(11) 0.006(10) -0.037(11)

loop_
_atom_type_symbol
_atom_type_description
_atom_type_scat_dispersion_real
_atom_type_scat_dispersion_imag
_atom_type_scat_source
C C 0.0033 0.0016 'International Tables Vol C Tables 4.2.6.8 and 6.1.1.4'
H H 0.0000 0.0000 'International Tables Vol C Tables 4.2.6.8 and 6.1.1.4'
N N 0.0061 0.0033 'International Tables Vol C Tables 4.2.6.8 and 6.1.1.4'
O O 0.0106 0.0060 'International Tables Vol C Tables 4.2.6.8 and 6.1.1.4'
Mn Mn 0.3368 0.7283 'International Tables Vol C Tables 4.2.6.8 and 6.1.1.4'

loop_
_geom_angle_atom_site_label_1
_geom_angle_atom_site_label_2
_geom_angle_atom_site_label_3
_geom_angle
_geom_angle_site_symmetry_1
_geom_angle_site_symmetry_3
O3 Mn1 O2 98.8(2) 2_755 .
O3 Mn1 O1 94.1(3) 2_755 .
O2 Mn1 O1 97.8(3) . .
O3 Mn1 N1 95.0(3) 2_755 .
O2 Mn1 N1 80.6(3) . .
O1 Mn1 N1 170.9(3) . .
O3 Mn1 N4 82.9(3) 2_755 2_754
O2 Mn1 N4 168.6(3) . 2_754
O1 Mn1 N4 93.3(3) . 2_754
N1 Mn1 N4 88.0(3) . 2_754
O3 Mn1 N6 169.6(3) 2_755 5_755
O2 Mn1 N6 90.6(3) . 5_755
O1 Mn1 N6 80.1(3) . 5_755
N1 Mn1 N6 90.9(3) . 5_755
N4 Mn1 N6 88.8(3) 2_754 5_755
C1 O1 Mn1 127.2(6) . .
C23 O2 Mn1 129.6(6) . .
C23 O3 Mn1 126.5(6) . 2_755
N8 O6 O7 79(3) . 5_655
N8 O7 O6 162(5) . 5_655
N8 O7 O7 69(4) . 5_655
O6 O7 O7 95(3) 5_655 5_655
N8 O7 N8 115(4) . 5_655
O6 O7 N8 50(2) 5_655 5_655
O7 O7 N8 46.1(17) 5_655 5_655
O8 O8 C37 103.1(16) 2_754 .
O8 O8 C37 40.0(9) 2_754 2_754
C37 O8 C37 69.7(19) . 2_754
C13 N1 C14 104.6(8) . .
C13 N1 Mn1 120.2(7) . .
C14 N1 Mn1 131.2(6) . .
C13 N2 C19 106.2(8) . .
C13 N2 C20 123.9(9) . .
C19 N2 C20 129.9(9) . .
C27 N3 C33 106.5(8) . .
C27 N3 C25 124.7(8) . .
C33 N3 C25 128.2(8) . .
C27 N4 C28 104.7(8) . .
C27 N4 Mn1 122.6(7) . 2_754
C28 N4 Mn1 131.8(6) . 2_754
C6 N5 C12 106.3(8) . .
C6 N5 C4 125.6(8) . .
C12 N5 C4 127.9(8) . .
C6 N6 C7 104.8(8) . .
C6 N6 Mn1 123.9(6) . 5_755
C7 N6 Mn1 129.3(6) . 5_755
C34 N7 C35 121.5(16) . .
C34 N7 C36 123.0(17) . .
C35 N7 C36 115.5(14) . .
O5 N8 O7 111(4) . .
O5 N8 O6 133(4) . .
O7 N8 O6 116(4) . .
O5 N8 O7 175(4) . 5_655
O7 N8 O7 65(4) . 5_655
O6 N8 O7 51(2) . 5_655
C37 N9 C37 80(2) 2_754 .
C37 N9 C39 120.3(19) 2_754 2_754
C37 N9 C39 40.5(15) . 2_754
C37 N9 C39 40.5(15) 2_754 .
C37 N9 C39 120.3(19) . .
C39 N9 C39 161(3) 2_754 .
C37 N9 C38 116(2) 2_754 2_754
C37 N9 C38 159(2) . 2_754
C39 N9 C38 122(2) 2_754 2_754
C39 N9 C38 76(2) . 2_754
C37 N9 C38 159(2) 2_754 .
C37 N9 C38 116(2) . .
C39 N9 C38 76(2) 2_754 .
C39 N9 C38 122(2) . .
C38 N9 C38 54(3) 2_754 .
O1 C1 O1 125.8(12) 2_755 .
O1 C1 C2 117.1(6) 2_755 .
O1 C1 C2 117.1(6) . .
C3 C2 C3 120.3(12) 2_755 .
C3 C2 C1 119.8(6) 2_755 .
C3 C2 C1 119.8(6) . .
C4 C3 C2 119.4(9) . .
C4 C3 H3 120.3 . .
C2 C3 H3 120.3 . .
C3 C4 C5 121.0(9) . .
C3 C4 N5 121.2(8) . .
C5 C4 N5 117.8(9) . .
C4 C5 C4 118.9(13) 2_755 .
C4 C5 H5 120.6 2_755 .
C4 C5 H5 120.6 . .
N6 C6 N5 114.2(8) . .
N6 C6 H6 122.9 . .
N5 C6 H6 122.9 . .
C8 C7 N6 130.5(9) . .
C8 C7 C12 119.9(9) . .
N6 C7 C12 109.6(8) . .
C9 C8 C7 117.5(10) . .
C9 C8 H8 121.2 . .
C7 C8 H8 121.2 . .
C8 C9 C10 121.8(10) . .
C8 C9 H9 119.1 . .
C10 C9 H9 119.1 . .
C11 C10 C9 121.2(10) . .
C11 C10 H10 119.4 . .
C9 C10 H10 119.4 . .
C10 C11 C12 117.6(10) . .
C10 C11 H11 121.2 . .
C12 C11 H11 121.2 . .
C11 C12 N5 132.7(9) . .
C11 C12 C7 122.0(9) . .
N5 C12 C7 105.1(8) . .
N1 C13 N2 114.1(9) . .
N1 C13 H13 122.9 . .
N2 C13 H13 122.9 . .
C15 C14 N1 130.0(10) . .
C15 C14 C19 120.5(10) . .
N1 C14 C19 109.5(9) . .
C16 C15 C14 117.8(11) . .
C16 C15 H15 121.1 . .
C14 C15 H15 121.1 . .
C15 C16 C17 120.8(12) . .
C15 C16 H16 119.6 . .
C17 C16 H16 119.6 . .
C18 C17 C16 122.1(12) . .
C18 C17 H17 118.9 . .
C16 C17 H17 118.9 . .
C17 C18 C19 116.5(11) . .
C17 C18 H18 121.8 . .
C19 C18 H18 121.8 . .
C18 C19 N2 132.1(10) . .
C18 C19 C14 122.3(10) . .
N2 C19 C14 105.6(9) . .
C26 C20 C21 121.3(10) . .
C26 C20 N2 117.8(9) . .
C21 C20 N2 120.7(9) . .
C20 C21 C22 119.1(9) . .
C20 C21 H21 120.5 . .
C22 C21 H21 120.5 . .
C21 C22 C24 120.2(9) . .
C21 C22 C23 121.0(8) . 7_655
C24 C22 C23 118.8(8) . 7_655
O3 C23 O2 126.4(9) . .
O3 C23 C22 117.9(8) . 7_655
O2 C23 C22 115.7(8) . 7_655
C25 C24 C22 119.5(9) . .
C25 C24 H24 120.2 . .
C22 C24 H24 120.2 . .
C24 C25 C26 120.5(9) . .
C24 C25 N3 120.3(9) . .
C26 C25 N3 119.2(9) . .
C20 C26 C25 119.4(9) . .
C20 C26 H26 120.3 . .
C25 C26 H26 120.3 . .
N4 C27 N3 113.6(9) . .
N4 C27 H27 123.2 . .
N3 C27 H27 123.2 . .
C29 C28 N4 130.0(9) . .
C29 C28 C33 120.3(9) . .
N4 C28 C33 109.7(8) . .
C30 C29 C28 117.7(9) . .
C30 C29 H29 121.2 . .
C28 C29 H29 121.2 . .
C29 C30 C31 121.5(10) . .
C29 C30 H30 119.3 . .
C31 C30 H30 119.3 . .
C32 C31 C30 121.3(10) . .
C32 C31 H31 119.3 . .
C30 C31 H31 119.3 . .
C31 C32 C33 117.6(9) . .
C31 C32 H32 121.2 . .
C33 C32 H32 121.2 . .
N3 C33 C32 132.9(9) . .
N3 C33 C28 105.5(8) . .
C32 C33 C28 121.6(10) . .
O4 C34 N7 124(2) . .
O4 C34 H34 118.1 . .
N7 C34 H34 118.1 . .
N7 C35 H35A 109.5 . .
N7 C35 H35B 109.5 . .
H35A C35 H35B 109.5 . .
N7 C35 H35C 109.5 . .
H35A C35 H35C 109.5 . .
H35B C35 H35C 109.5 . .
N7 C36 H36A 109.5 . .
N7 C36 H36B 109.5 . .
H36A C36 H36B 109.5 . .
N7 C36 H36C 109.5 . .
H36A C36 H36C 109.5 . .
H36B C36 H36C 109.5 . .
C39 C37 O8 166(3) 2_754 .
C39 C37 N9 70(2) 2_754 .
O8 C37 N9 121(2) . .
C39 C37 C37 121(2) 2_754 2_754
O8 C37 C37 71.5(14) . 2_754
N9 C37 C37 50.1(11) . 2_754
C39 C37 O8 157(3) 2_754 2_754
O8 C37 O8 36.9(14) . 2_754
N9 C37 O8 88.4(14) . 2_754
C37 C37 O8 38.8(8) 2_754 2_754
C38 C38 N9 62.9(17) 2_754 .
C38 C38 C39 108(2) 2_754 2_754
N9 C38 C39 51.7(14) . 2_754
C37 C39 N9 69(2) 2_754 .
C37 C39 C38 120(3) 2_754 2_754
N9 C39 C38 52.1(15) . 2_754

loop_
_geom_bond_atom_site_label_1
_geom_bond_atom_site_label_2
_geom_bond_distance
_geom_bond_site_symmetry_2
Mn1 O3 2.130(6) 2_755
Mn1 O2 2.133(6) .
Mn1 O1 2.135(7) .
Mn1 N1 2.278(8) .
Mn1 N4 2.290(8) 2_754
Mn1 N6 2.309(8) 5_755
O1 C1 1.265(8) .
O2 C23 1.271(11) .
O3 C23 1.255(11) .
O3 Mn1 2.130(6) 2_755
O4 C34 1.26(2) .
O5 N8 1.18(4) .
O6 N8 1.35(3) .
O6 O7 1.38(5) 5_655
O7 N8 1.34(2) .
O7 O6 1.38(5) 5_655
O7 O7 1.69(9) 5_655
O7 N8 1.73(6) 5_655
O8 O8 1.13(4) 2_754
O8 C37 1.21(3) .
O8 C37 1.84(3) 2_754
N1 C13 1.317(13) .
N1 C14 1.400(13) .
N2 C13 1.365(13) .
N2 C19 1.390(13) .
N2 C20 1.428(13) .
N3 C27 1.358(12) .
N3 C33 1.391(13) .
N3 C25 1.430(12) .
N4 C27 1.325(12) .
N4 C28 1.394(13) .
N4 Mn1 2.290(8) 2_754
N5 C6 1.364(13) .
N5 C12 1.402(12) .
N5 C4 1.418(12) .
N6 C6 1.316(12) .
N6 C7 1.403(12) .
N6 Mn1 2.309(8) 5_755
N7 C34 1.31(2) .
N7 C35 1.44(2) .
N7 C36 1.45(2) .
N8 O7 1.73(6) 5_655
N9 C37 1.42(3) 2_754
N9 C37 1.42(3) .
N9 C39 1.43(2) 2_754
N9 C39 1.43(2) .
N9 C38 1.44(3) 2_754
N9 C38 1.44(3) .
C1 O1 1.265(8) 2_755
C1 C2 1.501(18) .
C2 C3 1.397(11) 2_755
C2 C3 1.397(11) .
C3 C4 1.380(14) .
C3 H3 0.9300 .
C4 C5 1.396(12) .
C5 C4 1.396(12) 2_755
C5 H5 0.9300 .
C6 H6 0.9300 .
C7 C8 1.387(14) .
C7 C12 1.414(13) .
C8 C9 1.384(15) .
C8 H8 0.9300 .
C9 C10 1.400(15) .
C9 H9 0.9300 .
C10 C11 1.367(15) .
C10 H10 0.9300 .
C11 C12 1.380(15) .
C11 H11 0.9300 .
C13 H13 0.9300 .
C14 C15 1.392(15) .
C14 C19 1.408(14) .
C15 C16 1.382(17) .
C15 H15 0.9300 .
C16 C17 1.411(18) .
C16 H16 0.9300 .
C17 C18 1.382(18) .
C17 H17 0.9300 .
C18 C19 1.385(16) .
C18 H18 0.9300 .
C20 C26 1.372(14) .
C20 C21 1.380(14) .
C21 C22 1.391(13) .
C21 H21 0.9300 .
C22 C24 1.393(13) .
C22 C23 1.506(13) 7_655
C23 C22 1.506(13) 7_655
C24 C25 1.379(14) .
C24 H24 0.9300 .
C25 C26 1.389(14) .
C26 H26 0.9300 .
C27 H27 0.9300 .
C28 C29 1.389(14) .
C28 C33 1.405(13) .
C29 C30 1.387(15) .
C29 H29 0.9300 .
C30 C31 1.398(15) .
C30 H30 0.9300 .
C31 C32 1.371(15) .
C31 H31 0.9300 .
C32 C33 1.393(14) .
C32 H32 0.9300 .
C34 H34 0.9300 .
C35 H35A 0.9600 .
C35 H35B 0.9600 .
C35 H35C 0.9600 .
C36 H36A 0.9600 .
C36 H36B 0.9600 .
C36 H36C 0.9600 .
C37 C39 0.98(3) 2_754
C37 C37 1.82(4) 2_754
C37 O8 1.84(3) 2_754
C38 C38 1.31(7) 2_754
C38 C39 1.77(5) 2_754
C39 C37 0.98(3) 2_754
C39 C38 1.77(5) 2_754

loop_
_geom_torsion_atom_site_label_1
_geom_torsion_atom_site_label_2
_geom_torsion_atom_site_label_3
_geom_torsion_atom_site_label_4
_geom_torsion
_geom_torsion_site_symmetry_1
_geom_torsion_site_symmetry_4
O3 Mn1 O1 C1 100.2(7) 2_755 .
O2 Mn1 O1 C1 0.8(7) . .
N1 Mn1 O1 C1 -78.9(18) . .
N4 Mn1 O1 C1 -176.7(7) 2_754 .
N6 Mn1 O1 C1 -88.5(7) 5_755 .
O3 Mn1 O2 C23 -7.1(8) 2_755 .
O1 Mn1 O2 C23 88.3(8) . .
N1 Mn1 O2 C23 -100.8(8) . .
N4 Mn1 O2 C23 -104.8(15) 2_754 .
N6 Mn1 O2 C23 168.4(8) 5_755 .
O3 Mn1 N1 C13 179.8(7) 2_755 .
O2 Mn1 N1 C13 -82.1(7) . .
O1 Mn1 N1 C13 -1(2) . .
N4 Mn1 N1 C13 97.1(7) 2_754 .
N6 Mn1 N1 C13 8.3(7) 5_755 .
O3 Mn1 N1 C14 -26.7(9) 2_755 .
O2 Mn1 N1 C14 71.4(8) . .
O1 Mn1 N1 C14 152.4(14) . .
N4 Mn1 N1 C14 -109.4(9) 2_754 .
N6 Mn1 N1 C14 161.9(8) 5_755 .
O6 O7 N8 O5 147(14) 5_655 .
O7 O7 N8 O5 177(4) 5_655 .
N8 O7 N8 O5 177(4) 5_655 .
O6 O7 N8 O6 -40(18) 5_655 .
O7 O7 N8 O6 -10(5) 5_655 .
N8 O7 N8 O6 -10(5) 5_655 .
O6 O7 N8 O7 -30(14) 5_655 5_655
N8 O7 N8 O7 0.000(4) 5_655 5_655
O7 O6 N8 O5 -177(5) 5_655 .
O7 O6 N8 O7 12(6) 5_655 .
Mn1 O1 C1 O1 -41.2(4) . 2_755
Mn1 O1 C1 C2 138.8(4) . .
O1 C1 C2 C3 -14.5(6) 2_755 2_755
O1 C1 C2 C3 165.5(6) . 2_755
O1 C1 C2 C3 165.5(6) 2_755 .
O1 C1 C2 C3 -14.5(6) . .
C3 C2 C3 C4 -0.4(7) 2_755 .
C1 C2 C3 C4 179.6(7) . .
C2 C3 C4 C5 0.7(13) . .
C2 C3 C4 N5 178.3(8) . .
C6 N5 C4 C3 -141.1(10) . .
C12 N5 C4 C3 44.5(15) . .
C6 N5 C4 C5 36.5(14) . .
C12 N5 C4 C5 -137.9(9) . .
C3 C4 C5 C4 -0.4(7) . 2_755
N5 C4 C5 C4 -178.0(10) . 2_755
C7 N6 C6 N5 0.2(11) . .
Mn1 N6 C6 N5 -165.1(6) 5_755 .
C12 N5 C6 N6 -0.6(12) . .
C4 N5 C6 N6 -176.0(9) . .
C6 N6 C7 C8 179.3(11) . .
Mn1 N6 C7 C8 -16.5(16) 5_755 .
C6 N6 C7 C12 0.3(11) . .
Mn1 N6 C7 C12 164.5(7) 5_755 .
N6 C7 C8 C9 -177.6(10) . .
C12 C7 C8 C9 1.3(16) . .
C7 C8 C9 C10 0.8(18) . .
C8 C9 C10 C11 -1(2) . .
C9 C10 C11 C12 -0.5(19) . .
C10 C11 C12 N5 178.2(11) . .
C10 C11 C12 C7 2.6(17) . .
C6 N5 C12 C11 -175.4(12) . .
C4 N5 C12 C11 -0.1(19) . .
C6 N5 C12 C7 0.7(11) . .
C4 N5 C12 C7 176.0(9) . .
C8 C7 C12 C11 -3.1(16) . .
N6 C7 C12 C11 176.0(10) . .
C8 C7 C12 N5 -179.7(9) . .
N6 C7 C12 N5 -0.6(11) . .
C14 N1 C13 N2 -0.2(11) . .
Mn1 N1 C13 N2 159.5(6) . .
C19 N2 C13 N1 1.0(11) . .
C20 N2 C13 N1 177.3(8) . .
C13 N1 C14 C15 179.9(11) . .
Mn1 N1 C14 C15 23.4(16) . .
C13 N1 C14 C19 -0.6(11) . .
Mn1 N1 C14 C19 -157.1(7) . .
N1 C14 C15 C16 176.9(12) . .
C19 C14 C15 C16 -2.5(18) . .
C14 C15 C16 C17 2(2) . .
C15 C16 C17 C18 0(3) . .
C16 C17 C18 C19 -1(2) . .
C17 C18 C19 N2 -178.8(13) . .
C17 C18 C19 C14 0(2) . .
C13 N2 C19 C18 177.3(13) . .
C20 N2 C19 C18 1(2) . .
C13 N2 C19 C14 -1.3(11) . .
C20 N2 C19 C14 -177.3(9) . .
C15 C14 C19 C18 2.0(18) . .
N1 C14 C19 C18 -177.5(11) . .
C15 C14 C19 N2 -179.3(10) . .
N1 C14 C19 N2 1.2(11) . .
C13 N2 C20 C26 -46.0(14) . .
C19 N2 C20 C26 129.4(11) . .
C13 N2 C20 C21 129.1(11) . .
C19 N2 C20 C21 -55.5(15) . .
C26 C20 C21 C22 -1.7(15) . .
N2 C20 C21 C22 -176.7(9) . .
C20 C21 C22 C24 1.3(15) . .
C20 C21 C22 C23 178.6(9) . 7_655
Mn1 O3 C23 O2 -55.7(12) 2_755 .
Mn1 O3 C23 C22 124.3(8) 2_755 7_655
Mn1 O2 C23 O3 -21.8(14) . .
Mn1 O2 C23 C22 158.3(6) . 7_655
C21 C22 C24 C25 -0.7(15) . .
C23 C22 C24 C25 -178.0(9) 7_655 .
C22 C24 C25 C26 0.4(15) . .
C22 C24 C25 N3 179.4(9) . .
C27 N3 C25 C24 146.8(10) . .
C33 N3 C25 C24 -43.0(15) . .
C27 N3 C25 C26 -34.1(15) . .
C33 N3 C25 C26 136.0(11) . .
C21 C20 C26 C25 1.4(16) . .
N2 C20 C26 C25 176.5(9) . .
C24 C25 C26 C20 -0.7(16) . .
N3 C25 C26 C20 -179.7(9) . .
C28 N4 C27 N3 -0.5(11) . .
Mn1 N4 C27 N3 169.9(6) 2_754 .
C33 N3 C27 N4 0.8(11) . .
C25 N3 C27 N4 172.8(9) . .
C27 N4 C28 C29 -179.0(10) . .
Mn1 N4 C28 C29 11.8(16) 2_754 .
C27 N4 C28 C33 0.0(11) . .
Mn1 N4 C28 C33 -169.1(7) 2_754 .
N4 C28 C29 C30 176.0(10) . .
C33 C28 C29 C30 -2.9(15) . .
C28 C29 C30 C31 0.6(17) . .
C29 C30 C31 C32 1.5(18) . .
C30 C31 C32 C33 -1.3(17) . .
C27 N3 C33 C32 175.0(11) . .
C25 N3 C33 C32 3.4(18) . .
C27 N3 C33 C28 -0.7(10) . .
C25 N3 C33 C28 -172.3(9) . .
C31 C32 C33 N3 -176.2(11) . .
C31 C32 C33 C28 -1.0(16) . .
C29 C28 C33 N3 179.6(9) . .
N4 C28 C33 N3 0.4(11) . .
C29 C28 C33 C32 3.2(15) . .
N4 C28 C33 C32 -175.9(9) . .
C35 N7 C34 O4 1(3) . .
C36 N7 C34 O4 178.6(17) . .
O8 O8 C37 C39 172(14) 2_754 2_754
C37 O8 C37 C39 149(16) 2_754 2_754
O8 O8 C37 N9 32(4) 2_754 .
C37 O8 C37 N9 9.6(13) 2_754 .
O8 O8 C37 C37 22(3) 2_754 2_754
C37 O8 C37 O8 -22(3) 2_754 2_754
C37 N9 C37 C39 178(4) 2_754 2_754
C39 N9 C37 C39 179.5(9) . 2_754
C38 N9 C37 C39 -43(7) 2_754 2_754
C38 N9 C37 C39 13(4) . 2_754
C37 N9 C37 O8 -11.9(15) 2_754 .
C39 N9 C37 O8 170(5) 2_754 .
C39 N9 C37 O8 -10(4) . .
C38 N9 C37 O8 127(5) 2_754 .
C38 N9 C37 O8 -176(3) . .
C39 N9 C37 C37 -178(4) 2_754 2_754
C39 N9 C37 C37 2(3) . 2_754
C38 N9 C37 C37 139(5) 2_754 2_754
C38 N9 C37 C37 -164(2) . 2_754
C37 N9 C37 O8 6.7(9) 2_754 2_754
C39 N9 C37 O8 -171(3) 2_754 2_754
C39 N9 C37 O8 8(2) . 2_754
C38 N9 C37 O8 145(5) 2_754 2_754
C38 N9 C37 O8 -158(2) . 2_754
C37 N9 C38 C38 68(8) 2_754 2_754
C37 N9 C38 C38 -158(3) . 2_754
C39 N9 C38 C38 -149(4) 2_754 2_754
C39 N9 C38 C38 36(5) . 2_754
C37 N9 C38 C39 -143(5) 2_754 2_754
C37 N9 C38 C39 -9(2) . 2_754
C39 N9 C38 C39 -174.7(11) . 2_754
C38 N9 C38 C39 149(4) 2_754 2_754
C37 N9 C39 C37 -2(4) . 2_754
C39 N9 C39 C37 -1(2) 2_754 2_754
C38 N9 C39 C37 -168(3) 2_754 2_754
C38 N9 C39 C37 163(3) . 2_754
C37 N9 C39 C38 168(3) 2_754 2_754
C37 N9 C39 C38 165(2) . 2_754
C39 N9 C39 C38 166(2) 2_754 2_754
C38 N9 C39 C38 -30(4) . 2_754
